data_4067079
loop_
_publ_author_name
'Zhu, Di'
'Budzelaar, Peter H. M.'

_publ_section_title
;
 Binuclear Oxidative Addition of Aryl Halides
;
_journal_issue 22
_journal_name_full Organometallics
_journal_page_first 5759
_journal_paper_doi 10.1021/om100811f
_journal_volume 29
_journal_year 2010
_chemical_formula_moiety 'C32 H34 Co N3'
_chemical_formula_sum 'C32 H34 Co N3'
_chemical_formula_weight 519.55
_chemical_name_common 'DIP cobalt(I) 4-methylphenyl complex'
_chemical_name_systematic '(2.6-di-{1-(2,6-dimethylphenyl)ethyliminyl}pyriidine cobalt(I) 4-methylphenyl complex'
_chemical_properties_physical 'air-sensitive, moisture-sensitive'
_space_group_IT_number 2
_symmetry_cell_setting triclinic
_symmetry_Int_Tables_number 2
_symmetry_space_group_name_Hall '-P 1'
_symmetry_space_group_name_H-M 'P -1'
_atom_sites_solution_hydrogens geom
_atom_sites_solution_primary direct
_atom_sites_solution_secondary difmap
_audit_creation_method SHELXL-97
_cell_angle_alpha 91.7982(10)
_cell_angle_beta 93.3207(14)
_cell_angle_gamma 103.7817(14)
_cell_formula_units_Z 2
_cell_length_a 8.3015(4)
_cell_length_b 10.6604(6)
_cell_length_c 15.9805(9)
_cell_measurement_reflns_used 4236
_cell_measurement_temperature 293(2)
_cell_measurement_theta_max 19.360
_cell_measurement_theta_min 2.297
_cell_volume 1369.72(13)
_computing_structure_refinement 'SHELXL-97 (Sheldrick, 1997)'
_computing_structure_solution 'SHELXS-97 (Sheldrick, 1990)'
_diffrn_ambient_temperature 293(2)
_diffrn_measured_fraction_theta_full 1.000
_diffrn_measured_fraction_theta_max 1.000
_diffrn_measurement_device_type 'Bruker 4-circle, APEX dector'
_diffrn_measurement_method 'area detector \f and \w scan'
_diffrn_radiation_monochromator graphite
_diffrn_radiation_probe x-ray
_diffrn_radiation_type MoK\a
_diffrn_radiation_wavelength 0.71073
_diffrn_reflns_av_R_equivalents 0.0278
_diffrn_reflns_av_sigmaI/netI 0.0427
_diffrn_reflns_limit_h_max 10
_diffrn_reflns_limit_h_min -10
_diffrn_reflns_limit_k_max 12
_diffrn_reflns_limit_k_min -12
_diffrn_reflns_limit_l_max 19
_diffrn_reflns_limit_l_min -19
_diffrn_reflns_number 10154
_diffrn_reflns_theta_full 25.50
_diffrn_reflns_theta_max 25.50
_diffrn_reflns_theta_min 1.28
_diffrn_source 'fine-focus sealed tube'
_exptl_absorpt_coefficient_mu 0.651
_exptl_absorpt_correction_T_max 0.968
_exptl_absorpt_correction_T_min 0.857
_exptl_absorpt_correction_type multi-scan
_exptl_absorpt_process_details 'SADABS, Bruker(2000) Tmin/max = 0.885250'
_exptl_crystal_colour purple
_exptl_crystal_density_diffrn 1.260
_exptl_crystal_density_method 'not measured'
_exptl_crystal_description 'irregular needle fragment'
_exptl_crystal_F_000 548
_exptl_crystal_recrystallization_method Toluene/pentane
_exptl_crystal_size_max 0.25
_exptl_crystal_size_mid 0.10
_exptl_crystal_size_min 0.05
_refine_diff_density_max 0.472
_refine_diff_density_min -0.201
_refine_diff_density_rms 0.067
_refine_ls_extinction_method none
_refine_ls_goodness_of_fit_ref 0.948
_refine_ls_hydrogen_treatment constr
_refine_ls_matrix_type full
_refine_ls_number_parameters 345
_refine_ls_number_reflns 5096
_refine_ls_number_restraints 0
_refine_ls_restrained_S_all 0.948
_refine_ls_R_factor_all 0.0738
_refine_ls_R_factor_gt 0.0556
_refine_ls_shift/su_max 0.005
_refine_ls_shift/su_mean 0.000
_refine_ls_structure_factor_coef Fsqd
_refine_ls_weighting_details 'calc w=1/[\s^2^(Fo^2^)+(0.1000P)^2^+0.0000P] where P=(Fo^2^+2Fc^2^)/3'
_refine_ls_weighting_scheme calc
_refine_ls_wR_factor_gt 0.1342
_refine_ls_wR_factor_ref 0.1456
_reflns_number_gt 3961
_reflns_number_total 5096
_reflns_threshold_expression I>2\s(I)
_cod_data_source_file om100811f_si_002.cif
_cod_data_source_block cen
_cod_database_code 4067079

loop_
_symmetry_equiv_pos_as_xyz
'x, y, z'
'-x, -y, -z'

loop_
_atom_site_label
_atom_site_type_symbol
_atom_site_fract_x
_atom_site_fract_y
_atom_site_fract_z
_atom_site_U_iso_or_equiv
_atom_site_adp_type
_atom_site_occupancy
_atom_site_symmetry_multiplicity
_atom_site_calc_flag
_atom_site_refinement_flags
Co1 Co 0.96761(5) 0.86424(4) 0.70768(2) 0.04127(17) Uani 1 1 d .
N1 N 0.8856(3) 0.9529(2) 0.62586(15) 0.0423(6) Uani 1 1 d .
N2 N 0.7799(3) 0.7326(2) 0.66563(16) 0.0441(6) Uani 1 1 d .
N3 N 1.1205(3) 1.0288(2) 0.72756(16) 0.0435(6) Uani 1 1 d .
C1 C 1.0694(3) 0.7610(3) 0.7830(2) 0.0450(7) Uani 1 1 d .
C2 C 1.0758(4) 0.7785(3) 0.8701(2) 0.0553(8) Uani 1 1 d .
H1 H 1.0394 0.8475 0.8927 0.066 Uiso 1 1 calc R
C3 C 1.1315(4) 0.6589(3) 0.7549(2) 0.0564(9) Uani 1 1 d .
H2 H 1.1329 0.6434 0.6973 0.068 Uiso 1 1 calc R
C4 C 1.1339(4) 0.6978(4) 0.9246(2) 0.0610(9) Uani 1 1 d .
H3 H 1.1337 0.7133 0.9822 0.073 Uiso 1 1 calc R
C5 C 1.1919(4) 0.5954(4) 0.8950(2) 0.0597(9) Uani 1 1 d .
C6 C 1.1918(4) 0.5790(3) 0.8089(3) 0.0631(10) Uani 1 1 d .
H4 H 1.2333 0.5124 0.7866 0.076 Uiso 1 1 calc R
C7 C 1.2536(6) 0.5069(5) 0.9542(3) 0.0980(16) Uani 1 1 d .
H5 H 1.2661 0.4315 0.9233 0.147 Uiso 1 1 calc R
H6 H 1.1750 0.4815 0.9960 0.147 Uiso 1 1 calc R
H7 H 1.3590 0.5516 0.9811 0.147 Uiso 1 1 calc R
C8 C 0.7480(4) 0.8921(3) 0.57603(19) 0.0456(7) Uani 1 1 d .
C9 C 0.6923(4) 0.9553(4) 0.5101(2) 0.0560(9) Uani 1 1 d .
H8 H 0.5976 0.9149 0.4766 0.067 Uiso 1 1 calc R
C10 C 0.7794(4) 1.0795(4) 0.4945(2) 0.0578(9) Uani 1 1 d .
H9 H 0.7437 1.1222 0.4498 0.069 Uiso 1 1 calc R
C11 C 0.9194(4) 1.1409(3) 0.5452(2) 0.0526(8) Uani 1 1 d .
H10 H 0.9781 1.2240 0.5345 0.063 Uiso 1 1 calc R
C12 C 0.9698(4) 1.0767(3) 0.6115(2) 0.0453(7) Uani 1 1 d .
C13 C 1.1058(4) 1.1192(3) 0.6742(2) 0.0474(7) Uani 1 1 d .
C14 C 0.6854(4) 0.7639(3) 0.6036(2) 0.0476(8) Uani 1 1 d .
C15 C 0.5246(4) 0.6778(4) 0.5671(3) 0.0698(11) Uani 1 1 d .
H11 H 0.4886 0.6079 0.6034 0.105 Uiso 1 1 calc R
H12 H 0.5408 0.6435 0.5128 0.105 Uiso 1 1 calc R
H13 H 0.4417 0.7268 0.5618 0.105 Uiso 1 1 calc R
C16 C 1.2124(5) 1.2529(3) 0.6783(3) 0.0692(10) Uani 1 1 d .
H14 H 1.1616 1.3086 0.7106 0.104 Uiso 1 1 calc R
H15 H 1.2247 1.2833 0.6225 0.104 Uiso 1 1 calc R
H16 H 1.3196 1.2534 0.7043 0.104 Uiso 1 1 calc R
C17 C 1.2328(4) 1.0651(3) 0.8013(2) 0.0473(7) Uani 1 1 d .
C18 C 1.3915(4) 1.0425(3) 0.8025(2) 0.0513(8) Uani 1 1 d .
C19 C 1.4900(5) 1.0748(4) 0.8774(3) 0.0663(11) Uani 1 1 d .
H17 H 1.5967 1.0611 0.8804 0.080 Uiso 1 1 calc R
C20 C 1.4345(6) 1.1262(4) 0.9469(3) 0.0769(12) Uani 1 1 d .
H18 H 1.5033 1.1476 0.9958 0.092 Uiso 1 1 calc R
C21 C 1.2772(6) 1.1457(4) 0.9436(2) 0.0736(11) Uani 1 1 d .
H19 H 1.2396 1.1801 0.9908 0.088 Uiso 1 1 calc R
C22 C 1.1728(5) 1.1150(3) 0.8711(2) 0.0628(9) Uani 1 1 d .
C24 C 0.9984(6) 1.1339(5) 0.8695(3) 0.0963(15) Uani 1 1 d .
H20 H 0.9975 1.2175 0.8491 0.144 Uiso 1 1 calc R
H21 H 0.9606 1.1282 0.9252 0.144 Uiso 1 1 calc R
H22 H 0.9261 1.0681 0.8332 0.144 Uiso 1 1 calc R
C25 C 0.7330(3) 0.6038(3) 0.6966(2) 0.0470(7) Uani 1 1 d .
C26 C 0.7697(4) 0.5008(3) 0.6511(2) 0.0544(8) Uani 1 1 d .
C27 C 0.7324(5) 0.3803(4) 0.6852(3) 0.0715(11) Uani 1 1 d .
H32 H 0.7538 0.3100 0.6559 0.086 Uiso 1 1 calc R
C28 C 0.6649(5) 0.3630(4) 0.7606(3) 0.0816(13) Uani 1 1 d .
H33 H 0.6419 0.2814 0.7826 0.098 Uiso 1 1 calc R
C29 C 0.6306(5) 0.4649(5) 0.8047(3) 0.0751(12) Uani 1 1 d .
H34 H 0.5838 0.4509 0.8561 0.090 Uiso 1 1 calc R
C30 C 0.6640(4) 0.5881(4) 0.7744(2) 0.0559(9) Uani 1 1 d .
C31 C 0.6292(5) 0.7001(4) 0.8226(3) 0.0757(12) Uani 1 1 d .
H26 H 0.7261 0.7708 0.8261 0.114 Uiso 1 1 calc R
H27 H 0.6010 0.6750 0.8781 0.114 Uiso 1 1 calc R
H28 H 0.5381 0.7263 0.7945 0.114 Uiso 1 1 calc R
C32 C 0.8498(5) 0.5193(4) 0.5690(3) 0.0724(11) Uani 1 1 d .
H29 H 0.8778 0.4407 0.5512 0.109 Uiso 1 1 calc R
H30 H 0.9489 0.5879 0.5759 0.109 Uiso 1 1 calc R
H31 H 0.7738 0.5410 0.5275 0.109 Uiso 1 1 calc R
C23 C 1.4520(4) 0.9883(4) 0.7268(3) 0.0679(10) Uani 1 1 d .
H23 H 1.3845 0.9031 0.7127 0.102 Uiso 1 1 calc R
H24 H 1.5654 0.9841 0.7382 0.102 Uiso 1 1 calc R
H25 H 1.4453 1.0429 0.6807 0.102 Uiso 1 1 calc R

loop_
_atom_site_aniso_label
_atom_site_aniso_U_11
_atom_site_aniso_U_22
_atom_site_aniso_U_33
_atom_site_aniso_U_23
_atom_site_aniso_U_13
_atom_site_aniso_U_12
Co1 0.0406(2) 0.0384(3) 0.0425(3) 0.00040(17) -0.00708(17) 0.00752(17)
N1 0.0420(13) 0.0443(15) 0.0415(14) -0.0014(11) -0.0035(11) 0.0138(11)
N2 0.0426(13) 0.0425(14) 0.0450(14) -0.0010(11) -0.0014(11) 0.0069(11)
N3 0.0413(13) 0.0388(14) 0.0480(15) -0.0042(11) -0.0064(11) 0.0083(11)
C1 0.0382(15) 0.0410(17) 0.0521(19) 0.0043(14) -0.0053(14) 0.0041(13)
C2 0.0568(19) 0.056(2) 0.055(2) 0.0030(16) 0.0003(16) 0.0177(16)
C3 0.0533(18) 0.063(2) 0.052(2) -0.0034(17) -0.0088(16) 0.0158(17)
C4 0.060(2) 0.076(3) 0.049(2) 0.0096(18) 0.0032(17) 0.0191(19)
C5 0.0479(18) 0.057(2) 0.071(3) 0.0194(19) -0.0041(17) 0.0063(16)
C6 0.063(2) 0.049(2) 0.078(3) -0.0054(18) -0.0099(19) 0.0205(17)
C7 0.103(3) 0.095(4) 0.106(4) 0.044(3) -0.001(3) 0.039(3)
C8 0.0401(15) 0.0522(19) 0.0463(17) -0.0054(14) -0.0058(13) 0.0181(14)
C9 0.0511(18) 0.068(2) 0.052(2) -0.0064(17) -0.0114(16) 0.0258(17)
C10 0.067(2) 0.064(2) 0.052(2) 0.0071(17) -0.0037(17) 0.0360(19)
C11 0.0603(19) 0.0489(19) 0.0531(19) 0.0041(15) 0.0041(16) 0.0215(16)
C12 0.0482(16) 0.0415(17) 0.0497(18) 0.0012(14) 0.0012(14) 0.0187(14)
C13 0.0507(17) 0.0380(17) 0.0532(19) -0.0009(14) 0.0003(15) 0.0114(14)
C14 0.0396(15) 0.053(2) 0.0487(18) -0.0104(15) -0.0072(14) 0.0127(14)
C15 0.055(2) 0.070(3) 0.076(3) -0.006(2) -0.0210(19) 0.0062(18)
C16 0.077(2) 0.047(2) 0.075(3) 0.0041(18) -0.012(2) 0.0032(18)
C17 0.0507(17) 0.0376(17) 0.0485(18) -0.0005(14) -0.0090(14) 0.0037(13)
C18 0.0471(17) 0.0448(18) 0.056(2) 0.0128(15) -0.0054(15) -0.0009(14)
C19 0.057(2) 0.061(2) 0.071(3) 0.023(2) -0.0186(19) -0.0029(17)
C20 0.092(3) 0.063(2) 0.059(2) 0.009(2) -0.030(2) -0.007(2)
C21 0.096(3) 0.065(3) 0.052(2) -0.0110(18) -0.010(2) 0.008(2)
C22 0.067(2) 0.052(2) 0.063(2) -0.0096(17) -0.0078(19) 0.0081(17)
C24 0.093(3) 0.118(4) 0.087(3) -0.031(3) 0.004(3) 0.048(3)
C25 0.0378(15) 0.0438(18) 0.0531(19) 0.0000(15) -0.0041(14) -0.0004(13)
C26 0.0512(18) 0.0463(19) 0.060(2) -0.0033(16) 0.0040(16) 0.0019(15)
C27 0.070(2) 0.044(2) 0.093(3) 0.001(2) 0.002(2) 0.0013(18)
C28 0.077(3) 0.057(3) 0.101(4) 0.022(3) 0.001(3) -0.004(2)
C29 0.062(2) 0.090(3) 0.061(2) 0.018(2) 0.0074(19) -0.007(2)
C30 0.0440(17) 0.066(2) 0.050(2) 0.0011(17) 0.0012(15) -0.0006(16)
C31 0.064(2) 0.095(3) 0.062(2) -0.012(2) 0.0150(19) 0.006(2)
C32 0.077(2) 0.061(2) 0.075(3) -0.012(2) 0.016(2) 0.009(2)
C23 0.055(2) 0.075(3) 0.077(3) 0.011(2) 0.0020(19) 0.0220(19)

loop_
_atom_type_symbol
_atom_type_description
_atom_type_scat_dispersion_real
_atom_type_scat_dispersion_imag
_atom_type_scat_source
C C 0.0033 0.0016 'International Tables Vol C Tables 4.2.6.8 and 6.1.1.4'
H H 0.0000 0.0000 'International Tables Vol C Tables 4.2.6.8 and 6.1.1.4'
N N 0.0061 0.0033 'International Tables Vol C Tables 4.2.6.8 and 6.1.1.4'
Co Co 0.3494 0.9721 'International Tables Vol C Tables 4.2.6.8 and 6.1.1.4'

loop_
_geom_angle_atom_site_label_1
_geom_angle_atom_site_label_2
_geom_angle_atom_site_label_3
_geom_angle
N1 Co1 N2 80.84(11)
N1 Co1 N3 80.97(11)
N2 Co1 N3 161.48(10)
N1 Co1 C1 172.45(12)
N2 Co1 C1 98.32(12)
N3 Co1 C1 100.17(11)
C8 N1 C12 120.7(3)
C8 N1 Co1 119.7(2)
C12 N1 Co1 119.4(2)
C14 N2 C25 118.5(3)
C14 N2 Co1 116.4(2)
C25 N2 Co1 125.10(19)
C13 N3 C17 118.7(3)
C13 N3 Co1 116.3(2)
C17 N3 Co1 124.4(2)
C3 C1 C2 114.5(3)
C3 C1 Co1 122.8(3)
C2 C1 Co1 122.6(2)
C4 C2 C1 123.2(3)
C4 C2 H1 118.4
C1 C2 H1 118.4
C1 C3 C6 122.7(3)
C1 C3 H2 118.7
C6 C3 H2 118.7
C5 C4 C2 121.1(3)
C5 C4 H3 119.4
C2 C4 H3 119.4
C4 C5 C6 116.6(3)
C4 C5 C7 121.2(4)
C6 C5 C7 122.2(4)
C5 C6 C3 121.9(3)
C5 C6 H4 119.1
C3 C6 H4 119.1
C5 C7 H5 109.5
C5 C7 H6 109.5
H5 C7 H6 109.5
C5 C7 H7 109.5
H5 C7 H7 109.5
H6 C7 H7 109.5
N1 C8 C9 120.1(3)
N1 C8 C14 109.6(3)
C9 C8 C14 130.4(3)
C8 C9 C10 119.2(3)
C8 C9 H8 120.4
C10 C9 H8 120.4
C9 C10 C11 120.6(3)
C9 C10 H9 119.7
C11 C10 H9 119.7
C12 C11 C10 118.9(3)
C12 C11 H10 120.5
C10 C11 H10 120.5
N1 C12 C11 120.5(3)
N1 C12 C13 109.6(3)
C11 C12 C13 130.0(3)
N3 C13 C12 113.3(3)
N3 C13 C16 124.9(3)
C12 C13 C16 121.8(3)
N2 C14 C8 113.4(3)
N2 C14 C15 124.3(3)
C8 C14 C15 122.2(3)
C14 C15 H11 109.5
C14 C15 H12 109.5
H11 C15 H12 109.5
C14 C15 H13 109.5
H11 C15 H13 109.5
H12 C15 H13 109.5
C13 C16 H14 109.5
C13 C16 H15 109.5
H14 C16 H15 109.5
C13 C16 H16 109.5
H14 C16 H16 109.5
H15 C16 H16 109.5
C22 C17 C18 122.3(3)
C22 C17 N3 117.5(3)
C18 C17 N3 120.1(3)
C17 C18 C19 116.7(3)
C17 C18 C23 121.1(3)
C19 C18 C23 122.2(3)
C20 C19 C18 122.1(4)
C20 C19 H17 119.0
C18 C19 H17 119.0
C21 C20 C19 119.6(4)
C21 C20 H18 120.2
C19 C20 H18 120.2
C20 C21 C22 121.1(4)
C20 C21 H19 119.5
C22 C21 H19 119.5
C21 C22 C17 118.2(3)
C21 C22 C24 120.3(4)
C17 C22 C24 121.5(3)
C22 C24 H20 109.5
C22 C24 H21 109.5
H20 C24 H21 109.5
C22 C24 H22 109.5
H20 C24 H22 109.5
H21 C24 H22 109.5
C30 C25 C26 122.0(3)
C30 C25 N2 118.5(3)
C26 C25 N2 119.2(3)
C27 C26 C25 117.6(3)
C27 C26 C32 120.6(3)
C25 C26 C32 121.8(3)
C28 C27 C26 121.2(4)
C28 C27 H32 119.4
C26 C27 H32 119.4
C27 C28 C29 120.6(4)
C27 C28 H33 119.7
C29 C28 H33 119.7
C28 C29 C30 121.5(4)
C28 C29 H34 119.2
C30 C29 H34 119.2
C29 C30 C25 117.1(4)
C29 C30 C31 121.9(3)
C25 C30 C31 121.1(3)
C30 C31 H26 109.5
C30 C31 H27 109.5
H26 C31 H27 109.5
C30 C31 H28 109.5
H26 C31 H28 109.5
H27 C31 H28 109.5
C26 C32 H29 109.5
C26 C32 H30 109.5
H29 C32 H30 109.5
C26 C32 H31 109.5
H29 C32 H31 109.5
H30 C32 H31 109.5
C18 C23 H23 109.5
C18 C23 H24 109.5
H23 C23 H24 109.5
C18 C23 H25 109.5
H23 C23 H25 109.5
H24 C23 H25 109.5

loop_
_geom_bond_atom_site_label_1
_geom_bond_atom_site_label_2
_geom_bond_distance
Co1 N1 1.829(2)
Co1 N2 1.905(2)
Co1 N3 1.910(2)
Co1 C1 1.945(3)
N1 C8 1.367(4)
N1 C12 1.372(4)
N2 C14 1.329(4)
N2 C25 1.446(4)
N3 C13 1.330(4)
N3 C17 1.442(4)
C1 C3 1.384(4)
C1 C2 1.395(5)
C2 C4 1.389(5)
C2 H1 0.9300
C3 C6 1.387(5)
C3 H2 0.9300
C4 C5 1.376(5)
C4 H3 0.9300
C5 C6 1.380(5)
C5 C7 1.510(5)
C6 H4 0.9300
C7 H5 0.9600
C7 H6 0.9600
C7 H7 0.9600
C8 C9 1.384(4)
C8 C14 1.434(5)
C9 C10 1.387(5)
C9 H8 0.9300
C10 C11 1.389(5)
C10 H9 0.9300
C11 C12 1.377(4)
C11 H10 0.9300
C12 C13 1.442(4)
C13 C16 1.485(5)
C14 C15 1.502(4)
C15 H11 0.9600
C15 H12 0.9600
C15 H13 0.9600
C16 H14 0.9600
C16 H15 0.9600
C16 H16 0.9600
C17 C22 1.388(5)
C17 C18 1.394(4)
C18 C19 1.395(5)
C18 C23 1.488(5)
C19 C20 1.374(6)
C19 H17 0.9300
C20 C21 1.368(6)
C20 H18 0.9300
C21 C22 1.389(5)
C21 H19 0.9300
C22 C24 1.508(5)
C24 H20 0.9600
C24 H21 0.9600
C24 H22 0.9600
C25 C30 1.398(5)
C25 C26 1.400(4)
C26 C27 1.384(5)
C26 C32 1.502(5)
C27 C28 1.357(6)
C27 H32 0.9300
C28 C29 1.371(6)
C28 H33 0.9300
C29 C30 1.385(6)
C29 H34 0.9300
C30 C31 1.495(5)
C31 H26 0.9600
C31 H27 0.9600
C31 H28 0.9600
C32 H29 0.9600
C32 H30 0.9600
C32 H31 0.9600
C23 H23 0.9600
C23 H24 0.9600
C23 H25 0.9600
